data_7157318
loop_
_publ_author_name
'Kotha, Sambasivarao'
'Cheekatla, Subba Rao'

_publ_section_title
;
 A new skeletal rearrangement of 1,7-dimethyl Cookson's cage dione
 catalyzed by a Lewis acid.
;
_journal_issue 7
_journal_name_full 'Organic &amp; biomolecular chemistry'
_journal_page_first 1377
_journal_page_last 1383
_journal_paper_doi 10.1039/c9ob02298h
_journal_volume 18
_journal_year 2020
_chemical_formula_moiety 'C14 H18 O3'
_chemical_formula_sum 'C14 H18 O3'
_chemical_formula_weight 234.30
_chemical_melting_point 399.15
_chemical_name_common 'cage ketone'
_chemical_name_systematic 'methyl 4,5a-dimethyl-5-oxooctahydro-1H-1,3-methanocyclobuta[cd]pentalene-6-carboxylate'
_space_group_crystal_system monoclinic
_space_group_IT_number 14
_space_group_name_Hall '-P 2ybc'
_space_group_name_H-M_alt 'P 1 21/c 1'
_symmetry_Int_Tables_number 14
_atom_sites_solution_primary dual
_audit_creation_date 2018-12-22
_audit_creation_method
;
Olex2 1.2-ac3
(compiled 2017.08.10 svn.r3458 for OlexSys, GUI svn.r5381)
;
_audit_update_record
;
2019-04-05 deposited with the CCDC.	2020-01-22 downloaded from the CCDC.
;
_cell_angle_alpha 90
_cell_angle_beta 92.235(7)
_cell_angle_gamma 90
_cell_formula_units_Z 4
_cell_length_a 6.5860(4)
_cell_length_b 17.7133(10)
_cell_length_c 10.0216(8)
_cell_measurement_reflns_used 2280
_cell_measurement_temperature 150
_cell_measurement_theta_max 30.4990
_cell_measurement_theta_min 2.2810
_cell_volume 1168.23(13)
_computing_cell_refinement 'CrysAlisPro 1.171.39.46 (Rigaku OD, 2018)'
_computing_data_collection 'CrysAlisPro 1.171.39.46 (Rigaku OD, 2018)'
_computing_data_reduction 'CrysAlisPro 1.171.39.46 (Rigaku OD, 2018)'
_computing_molecular_graphics 'Olex2 (Dolomanov et al., 2009)'
_computing_publication_material 'Olex2 (Dolomanov et al., 2009)'
_computing_structure_refinement 'olex2.refine (Bourhis et al., 2015)'
_computing_structure_solution 'ShelXT (Sheldrick, 2015)'
_diffrn_ambient_temperature 150
_diffrn_detector 'CCD plate'
_diffrn_measured_fraction_theta_full 0.9683
_diffrn_measured_fraction_theta_max 0.9683
_diffrn_measurement_details
;
List of Runs (angles in degrees, time in seconds):

  # Type    Start    End  Width  t~exp~   \w     \q     \k     \f   Frames
#--------------------------------------------------------------------------
  1  \w   -110.00  53.00   0.50    8.00    --  -20.00   0.00 -36.00  326
  2  \w    -60.00 -20.50   0.50    8.00    --  -20.00 -72.00-108.00   79
;
_diffrn_measurement_device 'abstract diffractometer'
_diffrn_measurement_device_type 'dtrek-CrysAlisPro-abstract goniometer imported rigaku-d*trek images'
_diffrn_measurement_method '\w scans'
_diffrn_orient_matrix_type 'CrysAlisPro convention (1999,Acta A55,543-557)'
_diffrn_orient_matrix_UB_11 -0.0506165000
_diffrn_orient_matrix_UB_12 0.0003221000
_diffrn_orient_matrix_UB_13 0.0611985000
_diffrn_orient_matrix_UB_21 -0.0282291000
_diffrn_orient_matrix_UB_22 -0.0382851000
_diffrn_orient_matrix_UB_23 -0.0099677000
_diffrn_orient_matrix_UB_31 0.0908890000
_diffrn_orient_matrix_UB_32 -0.0117032000
_diffrn_orient_matrix_UB_33 0.0342508000
_diffrn_radiation_monochromator graphite
_diffrn_radiation_probe x-ray
_diffrn_radiation_type 'Mo K\a'
_diffrn_radiation_wavelength 0.71073
_diffrn_reflns_av_R_equivalents 0.0517
_diffrn_reflns_av_unetI/netI 0.0910
_diffrn_reflns_limit_h_max 8
_diffrn_reflns_limit_h_min -9
_diffrn_reflns_limit_k_max 25
_diffrn_reflns_limit_k_min -22
_diffrn_reflns_limit_l_max 13
_diffrn_reflns_limit_l_min -14
_diffrn_reflns_number 6157
_diffrn_reflns_theta_full 24.9989
_diffrn_reflns_theta_max 25.00
_diffrn_reflns_theta_min 2.30
_diffrn_source 'fine-focus sealed X-ray tube'
_diffrn_source_type 'Enhance (Mo) X-ray Source'
_exptl_absorpt_coefficient_mu 0.092
_exptl_absorpt_correction_T_max 1.00000
_exptl_absorpt_correction_T_min 0.78346
_exptl_absorpt_correction_type multi-scan
_exptl_absorpt_process_details
;
CrysAlisPro 1.171.39.46 (Rigaku Oxford Diffraction, 2018)
Empirical absorption correction using spherical harmonics,
 implemented in SCALE3 ABSPACK scaling algorithm.
;
_exptl_crystal_colour colourless
_exptl_crystal_colour_primary colourless
_exptl_crystal_density_diffrn 1.3320
_exptl_crystal_description block
_exptl_crystal_F_000 504.2777
_exptl_crystal_recrystallization_method 'Re-crystallisation from solvent: DCM IN HEXANE'
_exptl_crystal_size_max 0.2
_exptl_crystal_size_mid 0.15
_exptl_crystal_size_min 0.08
_refine_diff_density_max 0.3441
_refine_diff_density_min -0.3286
_refine_diff_density_rms 0.0901
_refine_ls_d_res_high 0.8409
_refine_ls_d_res_low 8.8567
_refine_ls_goodness_of_fit_ref 1.0410
_refine_ls_hydrogen_treatment constr
_refine_ls_matrix_type full
_refine_ls_number_constraints 29
_refine_ls_number_parameters 157
_refine_ls_number_reflns 1987
_refine_ls_number_restraints 0
_refine_ls_restrained_S_all 1.0410
_refine_ls_R_factor_all 0.0777
_refine_ls_R_factor_gt 0.0558
_refine_ls_shift/su_max 0.0001
_refine_ls_shift/su_mean 0.0000
_refine_ls_structure_factor_coef Fsqd
_refine_ls_weighting_details 'w=1/[\s^2^(Fo^2^)+(0.0621P)^2^+0.4838P] where P=(Fo^2^+2Fc^2^)/3'
_refine_ls_weighting_scheme calc
_refine_ls_wR_factor_gt 0.1268
_refine_ls_wR_factor_ref 0.1468
_reflns_Friedel_coverage 0.0
_reflns_limit_h_max 7
_reflns_limit_h_min -7
_reflns_limit_k_max 20
_reflns_limit_k_min 0
_reflns_limit_l_max 11
_reflns_limit_l_min 0
_reflns_number_gt 1497
_reflns_number_total 1987
_reflns_threshold_expression I>=2u(I)
_cod_data_source_file c9ob02298h2.cif
_cod_data_source_block SRK-SR-617-S2_Mo
_cod_depositor_comments 'Adding full bibliography for 7157317--7157318.cif.'
_cod_original_cell_volume 1168.22(13)
_cod_database_code 7157318
_reflns_odcompleteness_completeness 83.26
_reflns_odcompleteness_iscentric 1
_reflns_odcompleteness_theta 31.12
_olex2_refinement_description
;
1. Fixed Uiso
 At 1.2 times of:
  All C(H) groups, All C(H,H) groups
 At 1.5 times of:
  All C(H,H,H) groups
2.a Ternary CH refined with riding coordinates:
 C7(H7), C9(H9), C11(H11), C4(H4), C3(H3), C6(H6), C5(H5)
2.b Secondary CH2 refined with riding coordinates:
 C8(H8a,H8b)
2.c Idealised Me refined as rotating group:
 C1(H1a,H1b,H1c), C12(H12a,H12b,H12c), C13(H13a,H13b,H13c)
;
_olex2_submission_special_instructions 'No special instructions were received'
_oxdiff_exptl_absorpt_empirical_details
;
Empirical correction (ABSPACK) includes:
- Absorption correction using spherical harmonics
- Frame scaling
- Detector area scaling
;
_oxdiff_exptl_absorpt_empirical_full_max 1.646
_oxdiff_exptl_absorpt_empirical_full_min 0.534

loop_
_space_group_symop_id
_space_group_symop_operation_xyz
1 x,y,z
2 -x,y+1/2,-z+1/2
3 -x,-y,-z
4 x,-y-1/2,z-1/2

loop_
_atom_site_label
_atom_site_type_symbol
_atom_site_fract_x
_atom_site_fract_y
_atom_site_fract_z
_atom_site_U_iso_or_equiv
_atom_site_adp_type
_atom_site_occupancy
_atom_site_refinement_flags_posn
O3 O 0.3519(2) 0.79634(9) 0.75074(18) 0.0273(5) Uani 1.000000 .
O1 O 0.5134(2) 0.64733(10) 0.95884(18) 0.0284(5) Uani 1.000000 .
O2 O 0.6500(2) 0.74243(9) 0.70481(18) 0.0265(5) Uani 1.000000 .
C8 C 0.1081(4) 0.61076(15) 0.5008(3) 0.0266(6) Uani 1.000000 .
H8a H -0.0302(4) 0.58904(15) 0.4912(3) 0.0320(7) Uiso 1.000000 R
H8b H 0.1522(4) 0.62947(15) 0.4135(3) 0.0320(7) Uiso 1.000000 R
C14 C 0.4462(4) 0.74734(14) 0.6971(3) 0.0218(6) Uani 1.000000 .
C7 C 0.1267(3) 0.67117(14) 0.6116(2) 0.0229(6) Uani 1.000000 .
H7 H 0.0391(3) 0.71672(14) 0.5964(2) 0.0275(7) Uiso 1.000000 R
C10 C 0.3833(4) 0.62644(13) 0.8778(3) 0.0224(6) Uani 1.000000 .
C9 C 0.3574(3) 0.68618(13) 0.6091(2) 0.0211(6) Uani 1.000000 .
H9 H 0.3848(3) 0.70144(13) 0.5154(2) 0.0253(7) Uiso 1.000000 R
C11 C 0.1616(3) 0.65277(14) 0.8738(3) 0.0240(6) Uani 1.000000 .
H11 H 0.1529(3) 0.70902(14) 0.8796(3) 0.0288(7) Uiso 1.000000 R
C1 C 0.5572(4) 0.50517(15) 0.8025(3) 0.0304(7) Uani 1.000000 .
H1a H 0.6913(8) 0.52607(16) 0.8273(17) 0.0456(10) Uiso 1.000000 GR
H1b H 0.5063(14) 0.4765(6) 0.8779(11) 0.0456(10) Uiso 1.000000 GR
H1c H 0.568(2) 0.4717(6) 0.7253(6) 0.0456(10) Uiso 1.000000 GR
C4 C 0.2604(4) 0.55669(14) 0.5673(3) 0.0260(6) Uani 1.000000 .
H4 H 0.2936(4) 0.50939(14) 0.5182(3) 0.0312(7) Uiso 1.000000 R
C12 C 0.0562(4) 0.61540(16) 0.9896(3) 0.0311(7) Uani 1.000000 .
H12a H 0.068(2) 0.56042(16) 0.9823(9) 0.0467(10) Uiso 1.000000 GR
H12b H 0.1204(16) 0.6322(7) 1.0743(3) 0.0467(10) Uiso 1.000000 GR
H12c H -0.0877(7) 0.6296(7) 0.9866(10) 0.0467(10) Uiso 1.000000 GR
C13 C 0.7503(4) 0.80046(15) 0.7848(3) 0.0349(7) Uani 1.000000 .
H13a H 0.701(2) 0.85018(16) 0.7557(12) 0.0523(11) Uiso 1.000000 GR
H13b H 0.721(2) 0.7929(6) 0.8790(4) 0.0523(11) Uiso 1.000000 GR
H13c H 0.8974(4) 0.7976(7) 0.7739(14) 0.0523(11) Uiso 1.000000 GR
C2 C 0.4110(3) 0.56916(13) 0.7672(2) 0.0226(6) Uani 1.000000 .
C3 C 0.4428(3) 0.60534(13) 0.6262(3) 0.0218(6) Uani 1.000000 .
H3 H 0.5777(3) 0.59586(13) 0.5868(3) 0.0262(7) Uiso 1.000000 R
C6 C 0.0783(3) 0.62427(14) 0.7371(3) 0.0236(6) Uani 1.000000 .
H6 H -0.0711(3) 0.61467(14) 0.7399(3) 0.0283(7) Uiso 1.000000 R
C5 C 0.1945(4) 0.54891(14) 0.7133(3) 0.0247(6) Uani 1.000000 .
H5 H 0.1322(4) 0.50037(14) 0.7420(3) 0.0296(7) Uiso 1.000000 R

loop_
_atom_site_aniso_label
_atom_site_aniso_U_11
_atom_site_aniso_U_22
_atom_site_aniso_U_33
_atom_site_aniso_U_12
_atom_site_aniso_U_13
_atom_site_aniso_U_23
O3 0.0300(9) 0.0242(9) 0.0280(11) 0.0027(8) 0.0063(8) -0.0011(8)
O1 0.0280(10) 0.0337(10) 0.0234(11) -0.0008(8) -0.0012(8) -0.0016(8)
O2 0.0232(9) 0.0251(9) 0.0311(11) -0.0011(7) 0.0011(8) -0.0040(8)
C8 0.0258(13) 0.0328(14) 0.0213(15) -0.0034(11) 0.0002(11) -0.0014(12)
C14 0.0244(13) 0.0237(13) 0.0175(14) 0.0003(10) 0.0034(11) 0.0054(11)
C7 0.0217(13) 0.0288(13) 0.0183(14) -0.0006(10) 0.0003(11) -0.0002(11)
C10 0.0261(13) 0.0234(13) 0.0180(14) -0.0025(10) 0.0038(11) 0.0073(10)
C9 0.0255(13) 0.0207(12) 0.0172(14) 0.0008(10) 0.0031(11) 0.0010(10)
C11 0.0227(12) 0.0255(13) 0.0242(15) 0.0008(10) 0.0053(11) 0.0000(11)
C1 0.0324(14) 0.0261(14) 0.0326(16) 0.0015(11) -0.0004(12) 0.0048(12)
C4 0.0292(13) 0.0250(13) 0.0238(15) -0.0034(11) 0.0021(11) -0.0025(11)
C12 0.0314(14) 0.0385(15) 0.0240(16) -0.0038(12) 0.0082(12) -0.0016(12)
C13 0.0281(14) 0.0355(15) 0.0406(19) -0.0061(12) -0.0023(13) -0.0121(14)
C2 0.0225(12) 0.0234(13) 0.0221(14) 0.0003(10) 0.0024(11) 0.0058(11)
C3 0.0224(12) 0.0222(12) 0.0213(14) -0.0007(10) 0.0064(11) -0.0019(11)
C6 0.0183(11) 0.0301(14) 0.0224(15) -0.0020(10) 0.0026(10) -0.0016(11)
C5 0.0270(13) 0.0235(13) 0.0237(15) -0.0048(10) 0.0025(11) 0.0008(11)

loop_
_atom_type_symbol
_atom_type_scat_dispersion_real
_atom_type_scat_dispersion_imag
_atom_type_scat_Cromer_Mann_a1
_atom_type_scat_Cromer_Mann_a2
_atom_type_scat_Cromer_Mann_a3
_atom_type_scat_Cromer_Mann_a4
_atom_type_scat_Cromer_Mann_b1
_atom_type_scat_Cromer_Mann_b2
_atom_type_scat_Cromer_Mann_b3
_atom_type_scat_Cromer_Mann_b4
_atom_type_scat_Cromer_Mann_c
_atom_type_scat_source
_atom_type_scat_dispersion_source
H 0.00000 0.00000 0.49300 0.32291 0.14019 0.04081 10.51090 26.12570 3.14236 57.79970 0.0030380000826 'International Tables Volume C Table 6.1.1.4 (pp. 500-502)' 'Henke, Gullikson and Davis, At. Data and Nucl. Data Tables, 1993, 54, 2'
C 0.00347 0.00161 2.31000 1.02000 1.58860 0.86500 20.84390 10.20750 0.56870 51.65120 0.215599998832 'International Tables Volume C Table 6.1.1.4 (pp. 500-502)' 'Henke, Gullikson and Davis, At. Data and Nucl. Data Tables, 1993, 54, 2'
O 0.01158 0.00611 3.04850 2.28680 1.54630 0.86700 13.27710 5.70110 0.32390 32.90890 0.250800013542 'International Tables Volume C Table 6.1.1.4 (pp. 500-502)' 'Henke, Gullikson and Davis, At. Data and Nucl. Data Tables, 1993, 54, 2'

loop_
_geom_angle_atom_site_label_1
_geom_angle_atom_site_label_2
_geom_angle_atom_site_label_3
_geom_angle
C13 O2 C14 114.77(19)
H8b C8 H8a 110.2
C7 C8 H8a 112.72(12)
C7 C8 H8b 112.72(13)
C4 C8 H8a 112.72(13)
C4 C8 H8b 112.72(14)
C4 C8 C7 95.10(19)
O2 C14 O3 123.5(2)
C9 C14 O3 125.8(2)
C9 C14 O2 110.6(2)
H7 C7 C8 114.86(13)
C9 C7 C8 99.11(19)
C9 C7 H7 114.86(13)
C6 C7 C8 101.49(19)
C6 C7 H7 114.86(13)
C6 C7 C9 109.82(18)
C11 C10 O1 124.8(2)
C2 C10 O1 126.1(2)
C2 C10 C11 109.0(2)
C7 C9 C14 118.4(2)
H9 C9 C14 106.01(13)
H9 C9 C7 106.01(13)
C3 C9 C14 118.15(19)
C3 C9 C7 101.13(19)
C3 C9 H9 106.01(13)
H11 C11 C10 111.03(13)
C12 C11 C10 108.0(2)
C12 C11 H11 111.03(14)
C6 C11 C10 103.3(2)
C6 C11 H11 111.03(13)
C6 C11 C12 112.2(2)
H1b C1 H1a 109.5
H1c C1 H1a 109.5
H1c C1 H1b 109.5
C2 C1 H1a 109.5
C2 C1 H1b 109.5
C2 C1 H1c 109.5
H4 C4 C8 117.70(14)
C3 C4 C8 107.5(2)
C3 C4 H4 117.70(13)
C5 C4 C8 105.4(2)
C5 C4 H4 117.70(13)
C5 C4 C3 86.14(18)
H12a C12 C11 109.5
H12b C12 C11 109.5
H12b C12 H12a 109.5
H12c C12 C11 109.5
H12c C12 H12a 109.5
H12c C12 H12b 109.5
H13a C13 O2 109.5
H13b C13 O2 109.5
H13b C13 H13a 109.5
H13c C13 O2 109.5
H13c C13 H13a 109.5
H13c C13 H13b 109.5
C1 C2 C10 114.9(2)
C3 C2 C10 114.05(19)
C3 C2 C1 114.1(2)
C5 C2 C10 105.93(19)
C5 C2 C1 118.4(2)
C5 C2 C3 86.22(18)
C4 C3 C9 101.33(18)
C2 C3 C9 114.6(2)
C2 C3 C4 89.27(18)
H3 C3 C9 115.92(13)
H3 C3 C4 115.92(13)
H3 C3 C2 115.92(12)
C11 C6 C7 117.92(19)
H6 C6 C7 110.34(12)
H6 C6 C11 110.34(12)
C5 C6 C7 102.49(19)
C5 C6 C11 104.85(19)
C5 C6 H6 110.34(12)
C2 C5 C4 91.19(18)
C6 C5 C4 103.1(2)
C6 C5 C2 101.47(19)
H5 C5 C4 118.80(13)
H5 C5 C2 118.80(13)
H5 C5 C6 118.80(13)

loop_
_geom_bond_atom_site_label_1
_geom_bond_atom_site_label_2
_geom_bond_distance
O3 C14 1.206(3)
O1 C10 1.215(3)
O2 C14 1.344(3)
O2 C13 1.447(3)
C8 H8a 0.9900
C8 H8b 0.9900
C8 C7 1.543(3)
C8 C4 1.522(3)
C14 C9 1.501(3)
C7 H7 1.0000
C7 C9 1.544(3)
C7 C6 1.551(3)
C10 C11 1.532(3)
C10 C2 1.519(3)
C9 H9 1.0000
C9 C3 1.546(3)
C11 H11 1.0000
C11 C12 1.526(3)
C11 C6 1.540(3)
C1 H1a 0.9800
C1 H1b 0.9800
C1 H1c 0.9800
C1 C2 1.520(3)
C4 H4 1.0000
C4 C3 1.574(3)
C4 C5 1.548(4)
C12 H12a 0.9800
C12 H12b 0.9800
C12 H12c 0.9800
C13 H13a 0.9800
C13 H13b 0.9800
C13 H13c 0.9800
C2 C3 1.573(3)
C2 C5 1.547(3)
C3 H3 1.0000
C6 H6 1.0000
C6 C5 1.562(3)
C5 H5 1.0000
